data_7200165
loop_
_publ_author_name
'Hathwar, Venkatesha R.'
'Manivel, P.'
'Nawaz Khan, F.'
'Guru Row, T. N.'

_publ_section_title
;
 Evaluation of intermolecular interactions in thioisocoumarin derivatives:
 the role of the sulfur atom in generating packing motifs
;
_journal_coden_ASTM CRECF4
_journal_issue 2
_journal_name_full CrystEngComm
_journal_page_first 284
_journal_page_last 291
_journal_paper_doi 10.1039/b807896c
_journal_volume 11
_journal_year 2009
_chemical_compound_source 'see text'
_chemical_formula_moiety 'C16 H12 O S'
_chemical_formula_sum 'C16 H12 O S'
_chemical_formula_weight 252.33
_chemical_name_common 3-p-tolyl-1H-isochromene-1-thione
_space_group_IT_number 2
_symmetry_cell_setting triclinic
_symmetry_Int_Tables_number 2
_symmetry_space_group_name_Hall '-P 1'
_symmetry_space_group_name_H-M 'P -1'
_atom_sites_solution_hydrogens geom
_atom_sites_solution_primary direct
_atom_sites_solution_secondary difmap
_audit_creation_date 'Aug 07 22:13:43 2008'
_audit_creation_method ' SHELXL-97'
_audit_update_record
;
;
_cell_angle_alpha 81.027(2)
_cell_angle_beta 83.319(2)
_cell_angle_gamma 85.407(2)
_cell_formula_units_Z 4
_cell_length_a 7.4622(8)
_cell_length_b 12.2143(12)
_cell_length_c 14.4832(15)
_cell_measurement_reflns_used 3144
_cell_measurement_temperature 290(2)
_cell_measurement_theta_max 25.19
_cell_measurement_theta_min 2.37
_cell_volume 1292.5(2)
_computing_cell_refinement 'SAINT (Bruker, 2004)'
_computing_data_collection 'SMART (Bruker, 2004)'
_computing_data_reduction 'SAINT '
_computing_molecular_graphics 'Ortep-3 (Farrugia, 1997) and CAMERON (Watkin et al., 1993)'
_computing_publication_material 'PLATON (Spek, 2003)'
_computing_structure_refinement 'SHELXL-97 (Sheldrick, 1997)'
_computing_structure_solution 'SHELXTL (Bruker, 2000)'
_diffrn_ambient_temperature 290(2)
_diffrn_measured_fraction_theta_full 0.995
_diffrn_measured_fraction_theta_max 0.995
_diffrn_measurement_device_type 'Bruker SMART CCD area detector'
_diffrn_measurement_method '\f and \w scans'
_diffrn_radiation_monochromator graphite
_diffrn_radiation_probe x-ray
_diffrn_radiation_source 'fine-focus sealed tube'
_diffrn_radiation_type MoK\a
_diffrn_radiation_wavelength 0.71073
_diffrn_reflns_av_R_equivalents 0.0246
_diffrn_reflns_av_sigmaI/netI 0.0348
_diffrn_reflns_limit_h_max 9
_diffrn_reflns_limit_h_min -9
_diffrn_reflns_limit_k_max 14
_diffrn_reflns_limit_k_min -14
_diffrn_reflns_limit_l_max 17
_diffrn_reflns_limit_l_min -17
_diffrn_reflns_number 12910
_diffrn_reflns_reduction_process
;
;
_diffrn_reflns_theta_full 25.50
_diffrn_reflns_theta_max 25.50
_diffrn_reflns_theta_min 1.69
_diffrn_standards_number 0
_exptl_absorpt_coefficient_mu 0.234
_exptl_absorpt_correction_T_max 0.9792
_exptl_absorpt_correction_T_min 0.9328
_exptl_absorpt_correction_type multi-scan
_exptl_absorpt_process_details '(SADABS; Sheldrick, 1996)'
_exptl_crystal_colour yellow
_exptl_crystal_density_diffrn 1.297
_exptl_crystal_density_method 'Not Measured'
_exptl_crystal_description block
_exptl_crystal_F_000 528
_exptl_crystal_size_max 0.20
_exptl_crystal_size_mid 0.14
_exptl_crystal_size_min 0.09
_refine_diff_density_max 0.317
_refine_diff_density_min -0.161
_refine_diff_density_rms 0.045
_refine_ls_extinction_method none
_refine_ls_goodness_of_fit_ref 1.033
_refine_ls_hydrogen_treatment refall
_refine_ls_matrix_type full
_refine_ls_number_parameters 421
_refine_ls_number_reflns 4778
_refine_ls_number_restraints 30
_refine_ls_restrained_S_all 1.043
_refine_ls_R_factor_all 0.0880
_refine_ls_R_factor_gt 0.0564
_refine_ls_shift/su_max 0.000
_refine_ls_shift/su_mean 0.000
_refine_ls_structure_factor_coef Fsqd
_refine_ls_weighting_details 'calc w=1/[\s^2^(Fo^2^)+(0.0584P)^2^+0.2471P] where P=(Fo^2^+2Fc^2^)/3'
_refine_ls_weighting_scheme calc
_refine_ls_wR_factor_gt 0.1251
_refine_ls_wR_factor_ref 0.1371
_reflns_number_gt 3274
_reflns_number_total 4778
_reflns_threshold_expression >2sigma(I)
_cod_data_source_file B807896c.txt
_cod_data_source_block ti2_m
_cod_depositor_comments
;
The following automatic conversions were performed:
'_symmetry_cell_setting' value 'Triclinic' changed to 'triclinic'
according to '/home/saulius/struct/CIF-dictionaries/cif_core.dic'
dictionary named 'cif_core.dic' version 2.4.1 from 2010-06-29.

Automatic conversion script
Id: cif_fix_enum 1527 2010-12-29 10:47:43Z saulius 

 Replaced the incorrect bibliographical reference to the original
 publication with a proper one.
 
 Antanas Vaitkus,
 2019-09-17
;
_cod_database_code 7200165

loop_
_symmetry_equiv_pos_site_id
_symmetry_equiv_pos_as_xyz
1 x,y,z
2 -x,-y,-z

loop_
_atom_site_label
_atom_site_type_symbol
_atom_site_fract_x
_atom_site_fract_y
_atom_site_fract_z
_atom_site_U_iso_or_equiv
_atom_site_adp_type
_atom_site_occupancy
_atom_site_symmetry_multiplicity
_atom_site_calc_flag
_atom_site_refinement_flags
_atom_site_disorder_assembly
_atom_site_disorder_group
S1 S 0.23940(11) 0.31934(6) 0.65293(6) 0.0716(3) Uani 1 1 d . . .
O1 O 0.2383(2) 0.14692(14) 0.57328(12) 0.0580(5) Uani 1 1 d . . .
C1 C 0.2287(3) 0.1849(2) 0.65745(19) 0.0539(7) Uani 1 1 d . . .
C2 C 0.2379(3) 0.0364(2) 0.56318(19) 0.0528(6) Uani 1 1 d . . .
C3 C 0.2250(4) -0.0401(2) 0.6395(2) 0.0620(7) Uani 1 1 d D . .
C4 C 0.1973(5) -0.0888(3) 0.8131(2) 0.0780(9) Uani 1 1 d D . .
C5 C 0.1877(5) -0.0567(3) 0.8998(2) 0.0871(10) Uani 1 1 d D . .
C6 C 0.1871(5) 0.0544(3) 0.9088(2) 0.0794(9) Uani 1 1 d D . .
C7 C 0.1972(4) 0.1335(3) 0.8306(2) 0.0679(8) Uani 1 1 d D . .
C8 C 0.2105(3) 0.1027(2) 0.74084(19) 0.0536(6) Uani 1 1 d . . .
C9 C 0.2109(4) -0.0099(2) 0.73136(19) 0.0580(7) Uani 1 1 d . . .
C10 C 0.2537(3) 0.0215(2) 0.46444(18) 0.0534(6) Uani 1 1 d . . .
C11 C 0.2582(5) 0.1105(3) 0.3932(2) 0.0768(9) Uani 1 1 d D . .
C12 C 0.2733(5) 0.0941(3) 0.3003(2) 0.0848(10) Uani 1 1 d D . .
C13 C 0.2841(4) -0.0100(3) 0.2748(2) 0.0640(7) Uani 1 1 d . . .
C14 C 0.2792(5) -0.0972(3) 0.3461(2) 0.0872(10) Uani 1 1 d D . .
C15 C 0.2631(5) -0.0825(3) 0.4392(2) 0.0860(11) Uani 1 1 d D . .
C16 C 0.2994(5) -0.0272(4) 0.1728(2) 0.0850(10) Uani 1 1 d D . .
S1' S 0.22202(9) 0.29468(7) 0.05847(5) 0.0689(3) Uani 1 1 d . . .
O1' O 0.4872(2) 0.34528(14) 0.13623(11) 0.0502(4) Uani 1 1 d . . .
C1' C 0.4280(3) 0.3346(2) 0.05299(17) 0.0476(6) Uani 1 1 d . . .
C2' C 0.6595(3) 0.37369(19) 0.14435(17) 0.0451(6) Uani 1 1 d . . .
C3' C 0.7770(3) 0.3917(2) 0.06741(18) 0.0514(6) Uani 1 1 d D . .
C4' C 0.8515(4) 0.3965(3) -0.10502(19) 0.0624(7) Uani 1 1 d D . .
C5' C 0.7973(4) 0.3889(3) -0.1907(2) 0.0681(8) Uani 1 1 d D . .
C6' C 0.6208(4) 0.3677(2) -0.1985(2) 0.0644(8) Uani 1 1 d D . .
C7' C 0.4995(4) 0.3512(2) -0.12004(19) 0.0575(7) Uani 1 1 d D . .
C8' C 0.5516(3) 0.35667(19) -0.03131(16) 0.0447(6) Uani 1 1 d . . .
C9' C 0.7281(3) 0.3819(2) -0.02329(17) 0.0475(6) Uani 1 1 d . . .
C10' C 0.6888(3) 0.37618(19) 0.24217(16) 0.0466(6) Uani 1 1 d . . .
C11' C 0.5473(4) 0.3705(2) 0.31375(18) 0.0586(7) Uani 1 1 d D . .
C12' C 0.5791(4) 0.3740(3) 0.40557(19) 0.0649(8) Uani 1 1 d D . .
C13' C 0.7494(4) 0.3835(2) 0.42919(18) 0.0575(7) Uani 1 1 d . . .
C14' C 0.8907(4) 0.3871(2) 0.3582(2) 0.0631(7) Uani 1 1 d D . .
C15' C 0.8624(4) 0.3833(2) 0.26645(19) 0.0578(7) Uani 1 1 d D . .
C16' C 0.7821(6) 0.3921(3) 0.5288(2) 0.0812(10) Uani 1 1 d D . .
H3 H 0.224(3) -0.1207(15) 0.6313(18) 0.069(8) Uiso 1 1 d D . .
H4 H 0.188(4) -0.1704(17) 0.803(2) 0.100(11) Uiso 1 1 d D . .
H5 H 0.180(4) -0.120(2) 0.9590(17) 0.101(11) Uiso 1 1 d D . .
H6 H 0.180(4) 0.080(2) 0.9744(15) 0.094(10) Uiso 1 1 d D . .
H7 H 0.195(4) 0.2160(16) 0.836(2) 0.081(9) Uiso 1 1 d D . .
H11 H 0.239(5) 0.1905(19) 0.414(3) 0.124(13) Uiso 1 1 d D . .
H12 H 0.280(5) 0.159(2) 0.2459(19) 0.110(12) Uiso 1 1 d D . .
H14 H 0.279(5) -0.1765(19) 0.329(3) 0.130(13) Uiso 1 1 d D . .
H15 H 0.254(5) -0.152(2) 0.489(2) 0.115(12) Uiso 1 1 d D . .
H16A H 0.306(7) 0.052(2) 0.130(4) 0.25(3) Uiso 1 1 d D . .
H16B H 0.194(4) -0.076(3) 0.160(3) 0.166(19) Uiso 1 1 d D . .
H16C H 0.421(4) -0.075(3) 0.156(3) 0.19(2) Uiso 1 1 d D . .
H3' H 0.903(3) 0.413(2) 0.0727(17) 0.064(8) Uiso 1 1 d D . .
H4' H 0.983(3) 0.411(2) -0.096(2) 0.083(9) Uiso 1 1 d D . .
H5' H 0.892(3) 0.395(2) -0.2482(16) 0.083(9) Uiso 1 1 d D . .
H6' H 0.575(3) 0.364(2) -0.2621(14) 0.071(8) Uiso 1 1 d D . .
H7' H 0.368(3) 0.336(2) -0.1230(19) 0.077(9) Uiso 1 1 d D . .
H11' H 0.421(3) 0.362(2) 0.2946(19) 0.077(9) Uiso 1 1 d D . .
H12' H 0.468(3) 0.368(2) 0.4561(16) 0.075(8) Uiso 1 1 d D . .
H14' H 1.019(3) 0.393(2) 0.377(2) 0.083(9) Uiso 1 1 d D . .
H15' H 0.970(3) 0.388(2) 0.2150(16) 0.075(8) Uiso 1 1 d D . .
H16D H 0.806(5) 0.4765(16) 0.533(3) 0.132(14) Uiso 1 1 d D . .
H16E H 0.891(4) 0.338(2) 0.553(3) 0.141(15) Uiso 1 1 d D . .
H16F H 0.660(3) 0.376(3) 0.574(2) 0.119(13) Uiso 1 1 d D . .

loop_
_atom_site_aniso_label
_atom_site_aniso_U_11
_atom_site_aniso_U_22
_atom_site_aniso_U_33
_atom_site_aniso_U_23
_atom_site_aniso_U_13
_atom_site_aniso_U_12
S1 0.0841(6) 0.0532(4) 0.0788(6) -0.0131(4) -0.0045(4) -0.0119(4)
O1 0.0683(12) 0.0498(11) 0.0550(11) -0.0049(9) -0.0054(9) -0.0062(9)
C1 0.0432(14) 0.0617(17) 0.0584(17) -0.0137(14) -0.0053(12) -0.0037(12)
C2 0.0534(15) 0.0482(15) 0.0558(17) -0.0062(13) -0.0057(12) -0.0002(12)
C3 0.080(2) 0.0457(16) 0.0587(18) -0.0059(14) -0.0082(14) 0.0023(14)
C4 0.112(3) 0.059(2) 0.059(2) -0.0029(16) -0.0044(17) 0.0039(18)
C5 0.118(3) 0.084(3) 0.053(2) 0.0009(18) -0.0053(18) 0.005(2)
C6 0.094(2) 0.094(3) 0.051(2) -0.0148(19) -0.0058(16) -0.009(2)
C7 0.073(2) 0.071(2) 0.064(2) -0.0178(17) -0.0074(15) -0.0116(16)
C8 0.0486(15) 0.0539(16) 0.0581(17) -0.0067(13) -0.0051(12) -0.0050(12)
C9 0.0654(17) 0.0555(17) 0.0511(17) -0.0047(13) -0.0064(13) 0.0030(13)
C10 0.0562(16) 0.0508(16) 0.0521(16) -0.0040(13) -0.0075(12) -0.0020(12)
C11 0.113(3) 0.061(2) 0.057(2) -0.0060(16) -0.0075(17) -0.0140(18)
C12 0.120(3) 0.073(2) 0.057(2) 0.0061(17) -0.0085(19) -0.015(2)
C13 0.0615(17) 0.077(2) 0.0525(17) -0.0097(15) -0.0054(13) 0.0019(15)
C14 0.140(3) 0.058(2) 0.062(2) -0.0121(17) -0.009(2) 0.007(2)
C15 0.148(3) 0.056(2) 0.0493(19) -0.0034(15) -0.0047(19) 0.006(2)
C16 0.097(3) 0.104(3) 0.054(2) -0.0171(19) -0.0057(18) 0.001(2)
S1' 0.0489(4) 0.0935(6) 0.0660(5) -0.0101(4) -0.0078(3) -0.0162(4)
O1' 0.0447(9) 0.0627(11) 0.0430(10) -0.0069(8) -0.0026(7) -0.0071(8)
C1' 0.0491(14) 0.0468(14) 0.0469(15) -0.0060(11) -0.0093(11) 0.0008(11)
C2' 0.0432(13) 0.0445(14) 0.0476(15) -0.0053(11) -0.0070(11) -0.0017(11)
C3' 0.0441(14) 0.0609(17) 0.0486(16) -0.0055(12) -0.0034(12) -0.0080(12)
C4' 0.0562(17) 0.083(2) 0.0464(17) -0.0083(14) 0.0014(13) -0.0077(15)
C5' 0.073(2) 0.079(2) 0.0483(18) -0.0094(15) 0.0071(15) -0.0045(16)
C6' 0.080(2) 0.0720(19) 0.0432(17) -0.0133(14) -0.0105(15) -0.0050(16)
C7' 0.0610(17) 0.0631(17) 0.0510(17) -0.0129(13) -0.0090(14) -0.0063(14)
C8' 0.0482(14) 0.0406(13) 0.0447(14) -0.0055(11) -0.0048(11) -0.0005(11)
C9' 0.0510(14) 0.0471(14) 0.0432(14) -0.0049(11) -0.0040(11) -0.0014(11)
C10' 0.0529(15) 0.0448(14) 0.0418(14) -0.0048(11) -0.0065(11) -0.0018(11)
C11' 0.0545(16) 0.0746(19) 0.0450(16) -0.0057(13) -0.0027(13) -0.0042(14)
C12' 0.0697(19) 0.078(2) 0.0436(16) -0.0057(14) 0.0043(14) -0.0041(16)
C13' 0.080(2) 0.0495(16) 0.0424(15) -0.0042(12) -0.0089(14) -0.0042(14)
C14' 0.0659(19) 0.0722(19) 0.0548(18) -0.0098(14) -0.0154(15) -0.0113(15)
C15' 0.0555(16) 0.0724(19) 0.0470(16) -0.0098(14) -0.0047(13) -0.0117(14)
C16' 0.113(3) 0.086(3) 0.0458(18) -0.0093(17) -0.0146(19) -0.011(2)

loop_
_atom_type_symbol
_atom_type_description
_atom_type_scat_dispersion_real
_atom_type_scat_dispersion_imag
_atom_type_scat_source
S S 0.1246 0.1234 'International Tables Vol C Tables 4.2.6.8 and 6.1.1.4'
O O 0.0106 0.0060 'International Tables Vol C Tables 4.2.6.8 and 6.1.1.4'
H H 0.0000 0.0000 'International Tables Vol C Tables 4.2.6.8 and 6.1.1.4'
C C 0.0033 0.0016 'International Tables Vol C Tables 4.2.6.8 and 6.1.1.4'

loop_
_geom_angle_atom_site_label_1
_geom_angle_atom_site_label_2
_geom_angle_atom_site_label_3
_geom_angle
_geom_angle_site_symmetry_1
_geom_angle_site_symmetry_3
_geom_angle_publ_flag
O1 C1 C8 116.7(2) . . ?
O1 C1 S1 116.25(19) . . ?
O1 C2 C10 111.7(2) . . ?
C1 O1 C2 124.4(2) . . ?
C2 C3 C9 121.1(3) . . ?
C2 C3 H3 118.6(15) . . ?
C3 C2 O1 119.4(2) . . ?
C3 C2 C10 128.9(2) . . ?
C4 C5 C6 120.6(3) . . ?
C4 C5 H5 117.3(18) . . ?
C4 C9 C3 122.4(3) . . ?
C5 C4 C9 120.6(3) . . ?
C5 C4 H4 123.6(18) . . ?
C5 C6 H6 121.5(17) . . ?
C6 C7 C8 120.4(3) . . ?
C6 C7 H7 120.9(16) . . ?
C6 C5 H5 122.1(18) . . ?
C7 C6 C5 120.2(3) . . ?
C7 C6 H6 118.3(18) . . ?
C7 C8 C9 119.6(3) . . ?
C7 C8 C1 121.0(3) . . ?
C8 C9 C3 119.0(2) . . ?
C8 C1 S1 127.1(2) . . ?
C8 C9 C4 118.6(3) . . ?
C8 C7 H7 118.7(16) . . ?
C9 C8 C1 119.4(2) . . ?
C9 C4 H4 115.7(18) . . ?
C9 C3 H3 120.2(15) . . ?
C10 C11 C12 120.7(3) . . ?
C10 C11 H11 116(2) . . ?
C10 C15 C14 121.1(3) . . ?
C10 C15 H15 121(2) . . ?
C11 C10 C2 121.8(2) . . ?
C11 C12 H12 122(2) . . ?
C12 C11 H11 123(2) . . ?
C12 C13 C16 121.8(3) . . ?
C13 C14 C15 122.2(3) . . ?
C13 C14 H14 118(2) . . ?
C13 C12 C11 122.1(3) . . ?
C13 C12 H12 116(2) . . ?
C13 C16 H16A 108(3) . . ?
C13 C16 H16B 111(2) . . ?
C13 C16 H16C 110(3) . . ?
C14 C13 C12 116.4(3) . . ?
C14 C13 C16 121.7(3) . . ?
C14 C15 H15 118(2) . . ?
C15 C10 C11 117.4(3) . . ?
C15 C10 C2 120.9(2) . . ?
C15 C14 H14 120(2) . . ?
H16A C16 H16B 115(3) . . ?
H16A C16 H16C 108(3) . . ?
H16B C16 H16C 105(3) . . ?
O1' C1' C8' 117.8(2) . . ?
O1' C1' S1' 116.14(18) . . ?
O1' C2' C10' 112.07(19) . . ?
C1' O1' C2' 123.44(18) . . ?
C2' C3' C9' 121.3(2) . . ?
C2' C3' H3' 120.0(15) . . ?
C3' C2' O1' 119.5(2) . . ?
C3' C2' C10' 128.4(2) . . ?
C4' C5' C6' 120.6(3) . . ?
C4' C9' C3' 122.4(2) . . ?
C4' C5' H5' 118.6(16) . . ?
C5' C4' C9' 120.3(3) . . ?
C5' C4' H4' 123.0(16) . . ?
C5' C6' H6' 122.4(15) . . ?
C6' C7' C8' 120.5(3) . . ?
C6' C7' H7' 122.5(16) . . ?
C6' C5' H5' 120.7(16) . . ?
C7' C6' C5' 120.2(3) . . ?
C7' C6' H6' 117.4(15) . . ?
C7' C8' C1' 121.4(2) . . ?
C8' C9' C4' 118.8(2) . . ?
C8' C9' C3' 118.8(2) . . ?
C8' C1' S1' 126.01(18) . . ?
C8' C7' H7' 117.0(16) . . ?
C9' C8' C7' 119.6(2) . . ?
C9' C8' C1' 119.0(2) . . ?
C9' C3' H3' 118.7(15) . . ?
C9' C4' H4' 116.7(16) . . ?
C10' C11' H11' 116.4(16) . . ?
C10' C15' H15' 119.6(15) . . ?
C13' C16' H16D 109(2) . . ?
C13' C16' H16E 113(2) . . ?
C11' C10' C15' 117.7(2) . . ?
C11' C10' C2' 121.9(2) . . ?
C11' C12' H12' 116.9(15) . . ?
C12' C13' C14' 117.7(2) . . ?
C12' C13' C16' 121.5(3) . . ?
C12' C11' C10' 120.5(3) . . ?
C12' C11' H11' 123.1(16) . . ?
C13' C12' C11' 121.7(3) . . ?
C13' C12' H12' 121.4(15) . . ?
C13' C14' H14' 116.9(16) . . ?
C13' C16' H16F 109(2) . . ?
C14' C15' C10' 120.7(3) . . ?
C14' C15' H15' 119.6(15) . . ?
C14' C13' C16' 120.8(3) . . ?
C15' C14' C13' 121.6(3) . . ?
C15' C14' H14' 121.5(16) . . ?
C15' C10' C2' 120.4(2) . . ?
H16D C16' H16E 110(2) . . ?
H16D C16' H16F 105(2) . . ?
H16E C16' H16F 110(2) . . ?

loop_
_geom_bond_atom_site_label_1
_geom_bond_atom_site_label_2
_geom_bond_distance
_geom_bond_site_symmetry_2
_geom_bond_publ_flag
S1 C1 1.641(3) . ?
O1 C1 1.363(3) . ?
O1 C2 1.380(3) . ?
C1 C8 1.446(4) . ?
C2 C3 1.332(4) . ?
C2 C10 1.460(4) . ?
C3 C9 1.425(4) . ?
C3 H3 1.010(17) . ?
C4 C5 1.366(4) . ?
C4 C9 1.404(4) . ?
C4 H4 1.039(18) . ?
C5 C6 1.383(5) . ?
C5 H5 1.061(18) . ?
C6 C7 1.368(4) . ?
C6 H6 1.041(18) . ?
C7 C8 1.400(4) . ?
C7 H7 1.023(17) . ?
C8 C9 1.403(4) . ?
C10 C15 1.370(4) . ?
C10 C11 1.376(4) . ?
C11 C12 1.381(4) . ?
C11 H11 1.061(19) . ?
C12 C13 1.373(4) . ?
C12 H12 1.029(18) . ?
C13 C14 1.363(4) . ?
C13 C16 1.514(4) . ?
C14 C15 1.378(4) . ?
C14 H14 1.038(19) . ?
C15 H15 1.026(18) . ?
C16 H16A 1.063(21) . ?
C16 H16B 1.067(18) . ?
C16 H16C 1.060(19) . ?
S1' C1' 1.639(2) . ?
O1' C1' 1.359(3) . ?
O1' C2' 1.381(3) . ?
C1' C8' 1.446(3) . ?
C2' C3' 1.336(3) . ?
C2' C10' 1.464(3) . ?
C3' C9' 1.428(3) . ?
C3' H3' 1.008(16) . ?
C4' C5' 1.368(4) . ?
C4' C9' 1.410(3) . ?
C4' H4' 1.041(17) . ?
C5' C6' 1.383(4) . ?
C5' H5' 1.023(17) . ?
C6' C7' 1.368(4) . ?
C6' H6' 1.028(17) . ?
C7' C8' 1.398(3) . ?
C7' H7' 1.021(17) . ?
C8' C9' 1.398(3) . ?
C10' C11' 1.389(3) . ?
C10' C15' 1.394(3) . ?
C11' C12' 1.385(4) . ?
C11' H11' 1.035(17) . ?
C12' C13' 1.372(4) . ?
C12' H12' 1.039(17) . ?
C13' C14' 1.383(4) . ?
C13' C16' 1.511(4) . ?
C14' C15' 1.378(4) . ?
C14' H14' 1.039(17) . ?
C15' H15' 1.029(17) . ?
C16' H16D 1.073(18) . ?
C16' H16E 1.063(18) . ?
C16' H16F 1.067(17) . ?

loop_
_geom_torsion_atom_site_label_1
_geom_torsion_atom_site_label_2
_geom_torsion_atom_site_label_3
_geom_torsion_atom_site_label_4
_geom_torsion
_geom_torsion_site_symmetry_1
_geom_torsion_site_symmetry_2
_geom_torsion_site_symmetry_3
_geom_torsion_site_symmetry_4
_geom_torsion_publ_flag
S1 C1 C8 C7 1.0(4) . . . . ?
S1 C1 C8 C9 -177.4(2) . . . . ?
O1 C1 C8 C9 2.4(3) . . . . ?
O1 C2 C3 C9 0.3(4) . . . . ?
O1 C1 C8 C7 -179.2(2) . . . . ?
O1 C2 C10 C15 177.4(3) . . . . ?
O1 C2 C10 C11 -3.2(4) . . . . ?
C1 O1 C2 C3 0.9(4) . . . . ?
C1 C8 C9 C3 -1.4(4) . . . . ?
C1 C8 C9 C4 178.5(3) . . . . ?
C1 O1 C2 C10 -178.7(2) . . . . ?
C2 O1 C1 C8 -2.2(3) . . . . ?
C2 O1 C1 S1 177.64(18) . . . . ?
C2 C10 C11 C12 180.0(3) . . . . ?
C2 C3 C9 C8 0.0(4) . . . . ?
C2 C3 C9 C4 -179.9(3) . . . . ?
C2 C10 C15 C14 -179.6(3) . . . . ?
C3 C2 C10 C15 -2.2(5) . . . . ?
C3 C2 C10 C11 177.2(3) . . . . ?
C4 C5 C6 C7 -0.3(6) . . . . ?
C5 C6 C7 C8 -0.8(5) . . . . ?
C5 C4 C9 C8 -1.3(5) . . . . ?
C5 C4 C9 C3 178.7(3) . . . . ?
C6 C7 C8 C9 0.9(4) . . . . ?
C6 C7 C8 C1 -177.4(3) . . . . ?
C7 C8 C9 C4 0.1(4) . . . . ?
C7 C8 C9 C3 -179.8(3) . . . . ?
C9 C4 C5 C6 1.4(6) . . . . ?
C10 C2 C3 C9 179.9(2) . . . . ?
C10 C11 C12 C13 0.1(6) . . . . ?
C11 C12 C13 C14 0.0(5) . . . . ?
C11 C12 C13 C16 179.6(3) . . . . ?
C11 C10 C15 C14 0.9(5) . . . . ?
C12 C13 C14 C15 0.4(6) . . . . ?
C13 C14 C15 C10 -0.9(6) . . . . ?
C15 C10 C11 C12 -0.6(5) . . . . ?
C16 C13 C14 C15 -179.2(3) . . . . ?
S1' C1' C8' C7' 3.6(4) . . . . ?
S1' C1' C8' C9' -175.12(19) . . . . ?
O1' C1' C8' C7' -177.9(2) . . . . ?
O1' C1' C8' C9' 3.4(3) . . . . ?
O1' C2' C3' C9' -0.2(4) . . . . ?
O1' C2' C10' C11' -10.9(3) . . . . ?
O1' C2' C10' C15' 168.4(2) . . . . ?
C1' O1' C2' C3' -0.2(3) . . . . ?
C1' O1' C2' C10' -178.3(2) . . . . ?
C1' C8' C9' C4' 176.0(2) . . . . ?
C1' C8' C9' C3' -3.8(3) . . . . ?
C2' O1' C1' C8' -1.4(3) . . . . ?
C2' O1' C1' S1' 177.26(17) . . . . ?
C2' C3' C9' C8' 2.3(4) . . . . ?
C2' C3' C9' C4' -177.6(3) . . . . ?
C2' C10' C15' C14' 179.2(2) . . . . ?
C2' C10' C11' C12' -179.4(2) . . . . ?
C3' C2' C10' C11' 171.1(3) . . . . ?
C3' C2' C10' C15' -9.5(4) . . . . ?
C4' C5' C6' C7' -1.7(5) . . . . ?
C5' C6' C7' C8' 0.7(4) . . . . ?
C5' C4' C9' C8' 1.8(4) . . . . ?
C5' C4' C9' C3' -178.4(3) . . . . ?
C6' C7' C8' C9' 1.5(4) . . . . ?
C6' C7' C8' C1' -177.2(2) . . . . ?
C7' C8' C9' C4' -2.7(4) . . . . ?
C7' C8' C9' C3' 177.4(2) . . . . ?
C9' C4' C5' C6' 0.4(5) . . . . ?
C10' C2' C3' C9' 177.6(2) . . . . ?
C10' C11' C12' C13' 0.2(4) . . . . ?
C11' C12' C13' C14' -1.3(4) . . . . ?
C11' C12' C13' C16' 177.4(3) . . . . ?
C11' C10' C15' C14' -1.5(4) . . . . ?
C12' C13' C14' C15' 1.1(4) . . . . ?
C13' C14' C15' C10' 0.4(4) . . . . ?
C15' C10' C11' C12' 1.2(4) . . . . ?
C16' C13' C14' C15' -177.7(3) . . . . ?
